data_7228446
loop_
_publ_author_name
'Kong, Feng'
'Li, Meng'
'Zhou, Xigeng'
'Zhang, Lixin'

_publ_section_title
;
 Synthesis, structure and reactivity of guanidinate rare earth metal
 bis(o-aminobenzyl) complexes
;
_journal_issue 47
_journal_name_full 'RSC Adv.'
_journal_page_first 29752
_journal_paper_doi 10.1039/C7RA04524G
_journal_volume 7
_journal_year 2017
_chemical_formula_sum 'C59 H72 N5 O4 Y'
_chemical_formula_weight 1004.13
_chemical_name_systematic
; 
 ? 
;
_space_group_IT_number 2
_symmetry_cell_setting triclinic
_symmetry_space_group_name_Hall '-P 1'
_symmetry_space_group_name_H-M 'P -1'
_atom_sites_solution_hydrogens geom
_atom_sites_solution_primary direct
_atom_sites_solution_secondary difmap
_audit_creation_method SHELXL-97
_audit_update_record
;
2017-04-04 deposited with the CCDC.
2017-05-23 downloaded from the CCDC.
;
_cell_angle_alpha 103.789(10)
_cell_angle_beta 104.711(10)
_cell_angle_gamma 112.479(7)
_cell_formula_units_Z 2
_cell_length_a 13.041(5)
_cell_length_b 16.053(6)
_cell_length_c 16.979(11)
_cell_measurement_reflns_used 5587
_cell_measurement_temperature 296(2)
_cell_measurement_theta_max 27.08
_cell_measurement_theta_min 2.27
_cell_volume 2945(3)
_computing_cell_refinement 'Bruker SAINT'
_computing_data_collection 'Bruker APEX2'
_computing_data_reduction 'Bruker SAINT'
_computing_molecular_graphics 'Bruker SHELXTL'
_computing_publication_material 'Bruker SHELXTL'
_computing_structure_refinement 'SHELXL-97 (Sheldrick, 2008)'
_computing_structure_solution 'SHELXS-97 (Sheldrick, 2008)'
_diffrn_ambient_temperature 296(2)
_diffrn_measured_fraction_theta_full 0.972
_diffrn_measured_fraction_theta_max 0.972
_diffrn_measurement_device_type 'Bruker APEX-II CCD'
_diffrn_measurement_method '\f and \w scans'
_diffrn_radiation_monochromator graphite
_diffrn_radiation_source 'fine-focus sealed tube'
_diffrn_radiation_type MoK\a
_diffrn_radiation_wavelength 0.71073
_diffrn_reflns_av_R_equivalents 0.0594
_diffrn_reflns_av_sigmaI/netI 0.1255
_diffrn_reflns_limit_h_max 15
_diffrn_reflns_limit_h_min -15
_diffrn_reflns_limit_k_max 18
_diffrn_reflns_limit_k_min -19
_diffrn_reflns_limit_l_max 20
_diffrn_reflns_limit_l_min -14
_diffrn_reflns_number 16741
_diffrn_reflns_theta_full 25.05
_diffrn_reflns_theta_max 25.05
_diffrn_reflns_theta_min 1.48
_exptl_absorpt_coefficient_mu 1.036
_exptl_absorpt_correction_T_max 0.8042
_exptl_absorpt_correction_T_min 0.6821
_exptl_absorpt_correction_type multi-scan
_exptl_absorpt_process_details SADABS
_exptl_crystal_colour colourless
_exptl_crystal_density_diffrn 1.133
_exptl_crystal_density_method 'not measured'
_exptl_crystal_description prism
_exptl_crystal_F_000 1064
_exptl_crystal_size_max 0.40
_exptl_crystal_size_mid 0.30
_exptl_crystal_size_min 0.22
_platon_squeeze_details ' '
_refine_diff_density_max 0.864
_refine_diff_density_min -1.047
_refine_diff_density_rms 0.126
_refine_ls_extinction_method none
_refine_ls_goodness_of_fit_ref 1.044
_refine_ls_hydrogen_treatment mixed
_refine_ls_matrix_type full
_refine_ls_number_parameters 634
_refine_ls_number_reflns 10159
_refine_ls_number_restraints 0
_refine_ls_restrained_S_all 1.044
_refine_ls_R_factor_all 0.1219
_refine_ls_R_factor_gt 0.0819
_refine_ls_shift/su_max 0.001
_refine_ls_shift/su_mean 0.000
_refine_ls_structure_factor_coef Fsqd
_refine_ls_weighting_details 'calc w=1/[\s^2^(Fo^2^)+(0.1200P)^2^+0.5309P] where P=(Fo^2^+2Fc^2^)/3'
_refine_ls_weighting_scheme calc
_refine_ls_wR_factor_gt 0.2077
_refine_ls_wR_factor_ref 0.2282
_reflns_number_gt 6496
_reflns_number_total 10159
_reflns_threshold_expression >2sigma(I)
_cod_data_source_file c7ra04524g2.cif
_cod_data_source_block mo_51130aa
_cod_depositor_comments
;
The following automatic conversions were performed:

'_symmetry_cell_setting' value 'Triclinic' changed to 'triclinic'
according to
/home/data/users/saulius/crontab/automatic-downloads/rss-feeds/RSC/lib/dictionaries/cif_core.dic
dictionary named 'cif_core.dic' version 2.4.2 from 2011-04-26.

Automatic conversion script
Id: cif_fix_values 4973 2017-02-22 13:04:09Z antanas 
;
_cod_original_sg_symbol_H-M 'P-1   '
_cod_database_code 7228446

loop_
_symmetry_equiv_pos_as_xyz
'x, y, z'
'-x, -y, -z'

loop_
_atom_site_label
_atom_site_type_symbol
_atom_site_fract_x
_atom_site_fract_y
_atom_site_fract_z
_atom_site_U_iso_or_equiv
_atom_site_adp_type
_atom_site_occupancy
_atom_site_symmetry_multiplicity
_atom_site_calc_flag
_atom_site_refinement_flags
Y1 Y 0.53189(5) 0.94927(4) 0.58462(4) 0.02557(19) Uani 1 1 d .
O1 O 0.6392(4) 0.9329(3) 0.5011(3) 0.0362(10) Uani 1 1 d .
O2 O 0.6166(4) 1.0104(3) 0.4112(3) 0.0378(10) Uani 1 1 d .
O3 O 0.6102(3) 1.1018(3) 0.5862(3) 0.0353(10) Uani 1 1 d .
O4 O 0.6198(4) 1.2024(3) 0.5183(3) 0.0428(11) Uani 1 1 d .
N1 N 0.5268(4) 0.8554(3) 0.6697(3) 0.0282(11) Uani 1 1 d .
N2 N 0.6857(4) 0.9997(3) 0.7209(3) 0.0284(11) Uani 1 1 d .
N3 N 0.6879(4) 0.8970(3) 0.8038(3) 0.0375(12) Uani 1 1 d .
N4 N 0.6516(6) 0.7433(4) 0.2820(4) 0.0569(16) Uani 1 1 d .
N5 N 0.7567(6) 1.4522(4) 0.7711(5) 0.0677(19) Uani 1 1 d .
C1 C 0.6347(5) 0.9172(4) 0.7346(3) 0.0266(12) Uani 1 1 d .
C2 C 0.7720(5) 1.0941(4) 0.7881(4) 0.0317(14) Uani 1 1 d .
C3 C 0.8834(6) 1.1440(4) 0.7798(4) 0.0431(17) Uani 1 1 d .
C4 C 0.9624(6) 1.2375(5) 0.8402(5) 0.0519(19) Uani 1 1 d .
H4 H 1.0345 1.2717 0.8349 0.062 Uiso 1 1 calc R
C5 C 0.9388(8) 1.2811(5) 0.9067(5) 0.069(3) Uani 1 1 d .
H5 H 0.9953 1.3433 0.9471 0.083 Uiso 1 1 calc R
C6 C 0.8323(8) 1.2343(5) 0.9148(5) 0.063(2) Uani 1 1 d .
H6 H 0.8161 1.2662 0.9597 0.076 Uiso 1 1 calc R
C7 C 0.7466(6) 1.1391(4) 0.8571(4) 0.0387(15) Uani 1 1 d .
C8 C 0.9173(6) 1.0984(5) 0.7091(5) 0.0456(17) Uani 1 1 d .
H8 H 0.8541 1.0309 0.6764 0.055 Uiso 1 1 calc R
C9 C 1.0371(7) 1.0972(6) 0.7471(6) 0.072(2) Uani 1 1 d .
H9A H 1.1019 1.1625 0.7730 0.109 Uiso 1 1 calc R
H9B H 1.0491 1.0591 0.7008 0.109 Uiso 1 1 calc R
H9C H 1.0347 1.0691 0.7910 0.109 Uiso 1 1 calc R
C10 C 0.9241(7) 1.1510(6) 0.6440(5) 0.062(2) Uani 1 1 d .
H10A H 0.8490 1.1509 0.6200 0.093 Uiso 1 1 calc R
H10B H 0.9401 1.1180 0.5973 0.093 Uiso 1 1 calc R
H10C H 0.9874 1.2169 0.6741 0.093 Uiso 1 1 calc R
C11 C 0.6279(7) 1.0921(5) 0.8655(5) 0.0505(18) Uani 1 1 d .
H11 H 0.5957 1.0215 0.8386 0.061 Uiso 1 1 calc R
C12 C 0.5357(9) 1.1184(8) 0.8162(6) 0.088(3) Uani 1 1 d .
H12A H 0.5634 1.1869 0.8424 0.132 Uiso 1 1 calc R
H12B H 0.4597 1.0832 0.8196 0.132 Uiso 1 1 calc R
H12C H 0.5265 1.1013 0.7557 0.132 Uiso 1 1 calc R
C13 C 0.6316(8) 1.1156(6) 0.9589(5) 0.067(2) Uani 1 1 d .
H13A H 0.6930 1.1056 0.9939 0.101 Uiso 1 1 calc R
H13B H 0.5551 1.0737 0.9580 0.101 Uiso 1 1 calc R
H13C H 0.6492 1.1821 0.9836 0.101 Uiso 1 1 calc R
C14 C 0.4488(5) 0.7554(4) 0.6509(4) 0.0307(13) Uani 1 1 d .
C15 C 0.4723(6) 0.6828(5) 0.6142(5) 0.0464(17) Uani 1 1 d .
C16 C 0.3896(7) 0.5851(5) 0.5917(6) 0.066(2) Uani 1 1 d .
H16 H 0.4026 0.5350 0.5638 0.079 Uiso 1 1 calc R
C17 C 0.2869(7) 0.5646(5) 0.6124(6) 0.069(2) Uani 1 1 d .
H17 H 0.2346 0.5009 0.6023 0.082 Uiso 1 1 calc R
C18 C 0.2645(7) 0.6372(5) 0.6468(5) 0.060(2) Uani 1 1 d .
H18 H 0.1938 0.6217 0.6568 0.071 Uiso 1 1 calc R
C19 C 0.3428(6) 0.7348(5) 0.6680(5) 0.0446(16) Uani 1 1 d .
C20 C 0.5801(7) 0.7004(5) 0.5857(5) 0.0538(19) Uani 1 1 d .
H20 H 0.6350 0.7705 0.6131 0.065 Uiso 1 1 calc R
C21 C 0.6512(8) 0.6508(6) 0.6183(7) 0.077(3) Uani 1 1 d .
H21A H 0.5998 0.5818 0.5945 0.116 Uiso 1 1 calc R
H21B H 0.6811 0.6742 0.6813 0.116 Uiso 1 1 calc R
H21C H 0.7174 0.6651 0.5996 0.116 Uiso 1 1 calc R
C22 C 0.5438(9) 0.6736(7) 0.4880(6) 0.078(3) Uani 1 1 d .
H22A H 0.6141 0.6904 0.4740 0.117 Uiso 1 1 calc R
H22B H 0.5031 0.7085 0.4692 0.117 Uiso 1 1 calc R
H22C H 0.4909 0.6050 0.4584 0.117 Uiso 1 1 calc R
C23 C 0.3133(6) 0.8139(5) 0.7072(6) 0.058(2) Uani 1 1 d .
H23 H 0.3795 0.8765 0.7176 0.069 Uiso 1 1 calc R
C24 C 0.3053(11) 0.8155(9) 0.7943(7) 0.109(4) Uani 1 1 d .
H24A H 0.2395 0.7557 0.7859 0.163 Uiso 1 1 calc R
H24B H 0.2926 0.8691 0.8197 0.163 Uiso 1 1 calc R
H24C H 0.3789 0.8228 0.8330 0.163 Uiso 1 1 calc R
C25 C 0.1985(8) 0.8040(8) 0.6444(8) 0.098(3) Uani 1 1 d .
H25A H 0.1317 0.7434 0.6333 0.146 Uiso 1 1 calc R
H25B H 0.2068 0.8054 0.5900 0.146 Uiso 1 1 calc R
H25C H 0.1849 0.8568 0.6702 0.146 Uiso 1 1 calc R
C26 C 0.8180(6) 0.9509(5) 0.8542(5) 0.0474(17) Uani 1 1 d .
H26A H 0.8321 0.9818 0.9152 0.057 Uiso 1 1 calc R
H26B H 0.8520 1.0023 0.8334 0.057 Uiso 1 1 calc R
C27 C 0.8842(6) 0.8937(5) 0.8505(5) 0.0488(19) Uani 1 1 d .
C28 C 0.9037(7) 0.8611(6) 0.7752(6) 0.066(2) Uani 1 1 d .
H28 H 0.8722 0.8738 0.7266 0.079 Uiso 1 1 calc R
C29 C 0.9692(9) 0.8099(7) 0.7699(9) 0.096(3) Uani 1 1 d .
H29 H 0.9793 0.7858 0.7185 0.116 Uiso 1 1 calc R
C30 C 1.0191(8) 0.7968(7) 0.8474(10) 0.097(4) Uani 1 1 d .
H30 H 1.0677 0.7669 0.8480 0.116 Uiso 1 1 calc R
C31 C 0.9991(8) 0.8254(7) 0.9186(7) 0.077(3) Uani 1 1 d .
H31 H 1.0295 0.8115 0.9667 0.092 Uiso 1 1 calc R
C32 C 0.9333(7) 0.8763(5) 0.9237(5) 0.060(2) Uani 1 1 d .
H32 H 0.9224 0.8981 0.9753 0.072 Uiso 1 1 calc R
C33 C 0.6268(7) 0.8102(5) 0.8205(5) 0.0560(19) Uani 1 1 d .
H33A H 0.6480 0.7619 0.7940 0.067 Uiso 1 1 calc R
H33B H 0.5409 0.7845 0.7903 0.067 Uiso 1 1 calc R
C34 C 0.6513(7) 0.8212(6) 0.9140(5) 0.055(2) Uani 1 1 d .
C35 C 0.6637(10) 0.9022(9) 0.9770(6) 0.097(3) Uani 1 1 d .
H35 H 0.6607 0.9541 0.9632 0.116 Uiso 1 1 calc R
C36 C 0.6799(12) 0.9021(10) 1.0575(8) 0.116(4) Uani 1 1 d .
H36 H 0.6839 0.9548 1.0982 0.139 Uiso 1 1 calc R
C37 C 0.6908(9) 0.8347(10) 1.0856(7) 0.093(3) Uani 1 1 d .
H37 H 0.7010 0.8396 1.1430 0.112 Uiso 1 1 calc R
C38 C 0.6868(10) 0.7604(10) 1.0290(7) 0.100(4) Uani 1 1 d .
H38 H 0.6981 0.7140 1.0487 0.119 Uiso 1 1 calc R
C39 C 0.6659(9) 0.7467(8) 0.9386(8) 0.096(3) Uani 1 1 d .
H39 H 0.6621 0.6932 0.8992 0.116 Uiso 1 1 calc R
C40 C 0.6617(5) 0.9612(4) 0.4415(4) 0.0306(13) Uani 1 1 d .
C41 C 0.7447(6) 0.9404(5) 0.4035(5) 0.0424(16) Uani 1 1 d .
H41A H 0.8162 1.0016 0.4214 0.051 Uiso 1 1 calc R
H41B H 0.7059 0.9163 0.3400 0.051 Uiso 1 1 calc R
C42 C 0.7850(5) 0.8688(5) 0.4263(4) 0.0389(15) Uani 1 1 d .
C43 C 0.7406(6) 0.7743(5) 0.3653(5) 0.0472(17) Uani 1 1 d .
C44 C 0.7882(8) 0.7160(6) 0.3892(6) 0.062(2) Uani 1 1 d .
H44 H 0.7612 0.6541 0.3490 0.075 Uiso 1 1 calc R
C45 C 0.8743(8) 0.7481(7) 0.4711(7) 0.068(2) Uani 1 1 d .
H45 H 0.9039 0.7073 0.4861 0.082 Uiso 1 1 calc R
C46 C 0.9164(7) 0.8379(7) 0.5299(7) 0.072(3) Uani 1 1 d .
H46 H 0.9751 0.8595 0.5852 0.086 Uiso 1 1 calc R
C47 C 0.8716(6) 0.8977(6) 0.5072(6) 0.058(2) Uani 1 1 d .
H47 H 0.9012 0.9598 0.5481 0.070 Uiso 1 1 calc R
C48 C 0.5332(7) 0.7216(7) 0.2856(6) 0.081(3) Uani 1 1 d .
H48A H 0.4970 0.6585 0.2886 0.121 Uiso 1 1 calc R
H48B H 0.4828 0.7223 0.2338 0.121 Uiso 1 1 calc R
H48C H 0.5424 0.7698 0.3367 0.121 Uiso 1 1 calc R
C49 C 0.6386(10) 0.6605(7) 0.2116(7) 0.097(3) Uani 1 1 d .
H49A H 0.7168 0.6677 0.2164 0.145 Uiso 1 1 calc R
H49B H 0.5978 0.6594 0.1554 0.145 Uiso 1 1 calc R
H49C H 0.5929 0.6008 0.2174 0.145 Uiso 1 1 calc R
C50 C 0.6523(5) 1.1890(4) 0.5885(4) 0.0314(13) Uani 1 1 d .
C51 C 0.7369(6) 1.2703(4) 0.6719(4) 0.0396(15) Uani 1 1 d .
H51A H 0.7926 1.2516 0.7028 0.047 Uiso 1 1 calc R
H51B H 0.6921 1.2806 0.7075 0.047 Uiso 1 1 calc R
C52 C 0.8097(6) 1.3670(5) 0.6648(4) 0.0458(17) Uani 1 1 d .
C53 C 0.8118(7) 1.4510(5) 0.7100(5) 0.055(2) Uani 1 1 d .
C54 C 0.8701(8) 1.5343(6) 0.6928(7) 0.084(3) Uani 1 1 d .
H54 H 0.8708 1.5917 0.7218 0.101 Uiso 1 1 calc R
C55 C 0.9251(9) 1.5331(7) 0.6352(8) 0.099(4) Uani 1 1 d .
H55 H 0.9615 1.5889 0.6241 0.119 Uiso 1 1 calc R
C56 C 0.9275(9) 1.4510(7) 0.5936(7) 0.093(3) Uani 1 1 d .
H56 H 0.9691 1.4511 0.5565 0.111 Uiso 1 1 calc R
C57 C 0.8668(7) 1.3665(6) 0.6072(6) 0.064(2) Uani 1 1 d .
H57 H 0.8648 1.3091 0.5768 0.077 Uiso 1 1 calc R
C58 C 0.8259(10) 1.4509(8) 0.8550(6) 0.102(4) Uani 1 1 d .
H58A H 0.8432 1.3973 0.8425 0.153 Uiso 1 1 calc R
H58B H 0.7794 1.4439 0.8909 0.153 Uiso 1 1 calc R
H58C H 0.8999 1.5107 0.8856 0.153 Uiso 1 1 calc R
C59 C 0.7171(11) 1.5282(7) 0.7939(10) 0.132(5) Uani 1 1 d .
H59A H 0.7865 1.5910 0.8258 0.199 Uiso 1 1 calc R
H59B H 0.6711 1.5139 0.8295 0.199 Uiso 1 1 calc R
H59C H 0.6684 1.5281 0.7409 0.199 Uiso 1 1 calc R

loop_
_atom_site_aniso_label
_atom_site_aniso_U_11
_atom_site_aniso_U_22
_atom_site_aniso_U_33
_atom_site_aniso_U_23
_atom_site_aniso_U_13
_atom_site_aniso_U_12
Y1 0.0252(3) 0.0266(3) 0.0294(3) 0.0172(2) 0.0099(2) 0.0128(2)
O1 0.039(2) 0.045(2) 0.042(2) 0.027(2) 0.022(2) 0.027(2)
O2 0.037(2) 0.043(2) 0.047(3) 0.029(2) 0.019(2) 0.024(2)
O3 0.034(2) 0.028(2) 0.046(3) 0.0167(19) 0.015(2) 0.0147(19)
O4 0.037(3) 0.032(2) 0.043(3) 0.021(2) 0.001(2) 0.005(2)
N1 0.024(3) 0.028(2) 0.030(3) 0.018(2) 0.007(2) 0.008(2)
N2 0.029(3) 0.021(2) 0.029(3) 0.010(2) 0.007(2) 0.008(2)
N3 0.032(3) 0.037(3) 0.038(3) 0.023(2) 0.004(2) 0.012(2)
N4 0.071(5) 0.056(4) 0.052(4) 0.020(3) 0.031(4) 0.033(3)
N5 0.079(5) 0.037(3) 0.077(5) 0.010(3) 0.027(4) 0.026(3)
C1 0.025(3) 0.028(3) 0.025(3) 0.013(2) 0.007(3) 0.011(3)
C2 0.027(3) 0.029(3) 0.032(3) 0.017(3) 0.001(3) 0.010(3)
C3 0.035(4) 0.029(3) 0.053(4) 0.022(3) 0.004(3) 0.007(3)
C4 0.043(4) 0.038(4) 0.047(4) 0.017(3) 0.003(3) 0.000(3)
C5 0.070(6) 0.037(4) 0.048(5) 0.010(4) -0.016(4) 0.003(4)
C6 0.083(6) 0.049(4) 0.046(5) 0.010(4) 0.008(4) 0.035(5)
C7 0.053(4) 0.031(3) 0.026(3) 0.009(3) 0.002(3) 0.022(3)
C8 0.036(4) 0.042(4) 0.059(4) 0.026(3) 0.020(3) 0.014(3)
C9 0.042(5) 0.081(6) 0.101(7) 0.045(5) 0.028(5) 0.030(4)
C10 0.063(5) 0.066(5) 0.070(5) 0.037(4) 0.038(4) 0.027(4)
C11 0.065(5) 0.053(4) 0.044(4) 0.014(3) 0.024(4) 0.039(4)
C12 0.087(7) 0.139(9) 0.071(6) 0.051(6) 0.031(5) 0.078(7)
C13 0.086(6) 0.079(6) 0.055(5) 0.033(4) 0.034(5) 0.048(5)
C14 0.032(3) 0.032(3) 0.033(3) 0.022(3) 0.013(3) 0.014(3)
C15 0.040(4) 0.046(4) 0.063(5) 0.035(4) 0.020(4) 0.022(3)
C16 0.076(6) 0.034(4) 0.094(6) 0.032(4) 0.040(5) 0.021(4)
C17 0.068(6) 0.032(4) 0.099(7) 0.033(4) 0.033(5) 0.012(4)
C18 0.041(4) 0.053(4) 0.074(5) 0.032(4) 0.024(4) 0.007(4)
C19 0.031(4) 0.045(4) 0.050(4) 0.026(3) 0.013(3) 0.008(3)
C20 0.061(5) 0.038(4) 0.084(6) 0.027(4) 0.044(4) 0.031(4)
C21 0.060(5) 0.081(6) 0.101(7) 0.038(5) 0.023(5) 0.046(5)
C22 0.113(8) 0.102(7) 0.097(7) 0.068(6) 0.079(6) 0.082(6)
C23 0.041(4) 0.052(4) 0.091(6) 0.040(4) 0.032(4) 0.021(4)
C24 0.154(11) 0.138(10) 0.082(7) 0.045(7) 0.068(8) 0.098(9)
C25 0.062(6) 0.118(8) 0.144(10) 0.083(8) 0.041(6) 0.052(6)
C26 0.038(4) 0.044(4) 0.053(4) 0.023(3) 0.003(3) 0.020(3)
C27 0.026(4) 0.038(4) 0.060(5) 0.023(3) -0.009(3) 0.006(3)
C28 0.051(5) 0.072(5) 0.075(6) 0.036(5) 0.020(4) 0.027(4)
C29 0.066(7) 0.086(7) 0.132(10) 0.029(7) 0.039(7) 0.037(6)
C30 0.041(5) 0.058(6) 0.169(12) 0.037(7) 0.010(7) 0.024(5)
C31 0.063(6) 0.071(6) 0.091(7) 0.035(5) 0.007(5) 0.038(5)
C32 0.053(5) 0.055(4) 0.060(5) 0.026(4) -0.003(4) 0.027(4)
C33 0.067(5) 0.058(4) 0.045(4) 0.030(4) 0.019(4) 0.026(4)
C34 0.056(5) 0.076(5) 0.048(4) 0.047(4) 0.015(4) 0.033(4)
C35 0.123(9) 0.125(9) 0.051(6) 0.030(6) 0.026(6) 0.074(8)
C36 0.148(11) 0.158(12) 0.100(9) 0.067(9) 0.073(8) 0.100(10)
C37 0.098(8) 0.151(11) 0.067(7) 0.060(8) 0.042(6) 0.075(8)
C38 0.108(8) 0.156(11) 0.066(7) 0.081(8) 0.034(6) 0.069(8)
C39 0.115(8) 0.123(8) 0.126(9) 0.088(8) 0.076(7) 0.083(7)
C40 0.029(3) 0.028(3) 0.038(3) 0.018(3) 0.011(3) 0.014(3)
C41 0.047(4) 0.051(4) 0.056(4) 0.033(3) 0.033(4) 0.032(3)
C42 0.033(4) 0.054(4) 0.052(4) 0.030(3) 0.028(3) 0.029(3)
C43 0.054(4) 0.051(4) 0.064(5) 0.034(4) 0.040(4) 0.032(4)
C44 0.078(6) 0.061(5) 0.091(6) 0.042(5) 0.056(5) 0.050(5)
C45 0.070(6) 0.072(6) 0.113(8) 0.063(6) 0.051(6) 0.055(5)
C46 0.051(5) 0.100(7) 0.094(7) 0.061(6) 0.028(5) 0.049(5)
C47 0.048(5) 0.076(5) 0.077(6) 0.045(5) 0.034(4) 0.038(4)
C48 0.056(6) 0.089(7) 0.078(6) 0.033(5) 0.009(5) 0.025(5)
C49 0.113(9) 0.091(7) 0.092(7) 0.035(6) 0.046(7) 0.048(7)
C50 0.030(3) 0.018(3) 0.039(3) 0.011(3) 0.008(3) 0.008(2)
C51 0.037(4) 0.027(3) 0.048(4) 0.021(3) 0.012(3) 0.009(3)
C52 0.035(4) 0.036(4) 0.048(4) 0.016(3) 0.002(3) 0.007(3)
C53 0.053(5) 0.031(4) 0.059(5) 0.011(3) 0.006(4) 0.012(3)
C54 0.064(6) 0.036(4) 0.119(9) 0.026(5) 0.017(6) 0.006(4)
C55 0.088(8) 0.050(6) 0.129(10) 0.053(6) 0.029(7) -0.001(5)
C56 0.078(7) 0.077(7) 0.106(8) 0.054(6) 0.037(6) 0.007(6)
C57 0.054(5) 0.052(4) 0.071(5) 0.028(4) 0.027(4) 0.006(4)
C58 0.145(10) 0.090(7) 0.055(6) 0.013(5) 0.043(6) 0.046(7)
C59 0.153(11) 0.060(6) 0.204(14) 0.025(7) 0.100(11) 0.064(7)

loop_
_atom_type_symbol
_atom_type_description
_atom_type_scat_dispersion_real
_atom_type_scat_dispersion_imag
_atom_type_scat_source
C C 0.0033 0.0016 'International Tables Vol C Tables 4.2.6.8 and 6.1.1.4'
H H 0.0000 0.0000 'International Tables Vol C Tables 4.2.6.8 and 6.1.1.4'
N N 0.0061 0.0033 'International Tables Vol C Tables 4.2.6.8 and 6.1.1.4'
O O 0.0106 0.0060 'International Tables Vol C Tables 4.2.6.8 and 6.1.1.4'
Y Y -2.7962 3.5667 'International Tables Vol C Tables 4.2.6.8 and 6.1.1.4'

loop_
_geom_angle_atom_site_label_1
_geom_angle_atom_site_label_2
_geom_angle_atom_site_label_3
_geom_angle
_geom_angle_site_symmetry_1
_geom_angle_site_symmetry_3
O3 Y1 O1 81.80(15) . .
O3 Y1 O2 77.42(14) . 2_676
O1 Y1 O2 141.14(14) . 2_676
O3 Y1 N1 144.94(16) . .
O1 Y1 N1 111.20(15) . .
O2 Y1 N1 104.58(15) 2_676 .
O3 Y1 O4 135.12(15) . 2_676
O1 Y1 O4 85.33(16) . 2_676
O2 Y1 O4 86.71(16) 2_676 2_676
N1 Y1 O4 79.56(15) . 2_676
O3 Y1 N2 90.77(15) . .
O1 Y1 N2 96.42(16) . .
O2 Y1 N2 116.17(16) 2_676 .
N1 Y1 N2 56.38(15) . .
O4 Y1 N2 133.46(14) 2_676 .
O3 Y1 O3 84.96(14) . 2_676
O1 Y1 O3 72.29(14) . 2_676
O2 Y1 O3 73.47(14) 2_676 2_676
N1 Y1 O3 129.65(14) . 2_676
O4 Y1 O3 50.19(12) 2_676 2_676
N2 Y1 O3 168.37(14) . 2_676
O3 Y1 C1 118.45(15) . .
O1 Y1 C1 104.70(15) . .
O2 Y1 C1 114.04(16) 2_676 .
N1 Y1 C1 28.15(15) . .
O4 Y1 C1 106.38(15) 2_676 .
N2 Y1 C1 28.26(15) . .
O3 Y1 C1 156.13(14) 2_676 .
O3 Y1 C50 110.79(15) . 2_676
O1 Y1 C50 76.22(17) . 2_676
O2 Y1 C50 80.97(16) 2_676 2_676
N1 Y1 C50 104.01(16) . 2_676
O4 Y1 C50 24.46(14) 2_676 2_676
N2 Y1 C50 155.54(15) . 2_676
O3 Y1 C50 25.85(13) 2_676 2_676
C1 Y1 C50 130.43(16) . 2_676
O3 Y1 Y1 47.55(11) . 2_676
O1 Y1 Y1 71.80(10) . 2_676
O2 Y1 Y1 69.91(10) 2_676 2_676
N1 Y1 Y1 166.39(11) . 2_676
O4 Y1 Y1 87.59(10) 2_676 2_676
N2 Y1 Y1 137.19(11) . 2_676
O3 Y1 Y1 37.41(8) 2_676 2_676
C1 Y1 Y1 165.45(11) . 2_676
C50 Y1 Y1 63.25(11) 2_676 2_676
C40 O1 Y1 136.3(4) . .
C40 O2 Y1 138.2(4) . 2_676
C50 O3 Y1 177.9(4) . .
C50 O3 Y1 85.4(3) . 2_676
Y1 O3 Y1 95.04(14) . 2_676
C50 O4 Y1 105.4(3) . 2_676
C1 N1 C14 129.7(4) . .
C1 N1 Y1 97.3(3) . .
C14 N1 Y1 131.6(3) . .
C1 N2 C2 125.8(5) . .
C1 N2 Y1 95.6(3) . .
C2 N2 Y1 132.9(3) . .
C1 N3 C33 123.3(5) . .
C1 N3 C26 121.3(5) . .
C33 N3 C26 114.2(5) . .
C43 N4 C48 112.3(6) . .
C43 N4 C49 116.3(7) . .
C48 N4 C49 108.8(7) . .
C53 N5 C58 113.6(7) . .
C53 N5 C59 119.4(8) . .
C58 N5 C59 107.7(9) . .
N1 C1 N2 110.5(4) . .
N1 C1 N3 124.7(5) . .
N2 C1 N3 124.7(5) . .
N1 C1 Y1 54.5(2) . .
N2 C1 Y1 56.1(3) . .
N3 C1 Y1 175.3(4) . .
C7 C2 C3 120.2(6) . .
C7 C2 N2 122.1(5) . .
C3 C2 N2 117.5(6) . .
C4 C3 C2 117.7(7) . .
C4 C3 C8 119.7(6) . .
C2 C3 C8 122.6(5) . .
C5 C4 C3 122.5(7) . .
C4 C5 C6 120.3(7) . .
C5 C6 C7 121.6(8) . .
C6 C7 C2 117.8(7) . .
C6 C7 C11 119.8(7) . .
C2 C7 C11 122.2(5) . .
C3 C8 C9 112.3(6) . .
C3 C8 C10 110.9(6) . .
C9 C8 C10 109.8(6) . .
C7 C11 C13 115.9(6) . .
C7 C11 C12 112.2(6) . .
C13 C11 C12 106.2(6) . .
C15 C14 C19 121.4(6) . .
C15 C14 N1 121.7(5) . .
C19 C14 N1 116.9(5) . .
C14 C15 C16 119.9(6) . .
C14 C15 C20 123.5(6) . .
C16 C15 C20 116.3(7) . .
C15 C16 C17 118.8(7) . .
C18 C17 C16 120.0(7) . .
C17 C18 C19 122.7(7) . .
C18 C19 C14 117.1(7) . .
C18 C19 C23 120.5(6) . .
C14 C19 C23 122.4(6) . .
C22 C20 C21 110.7(7) . .
C22 C20 C15 112.5(7) . .
C21 C20 C15 113.1(6) . .
C24 C23 C19 111.1(7) . .
C24 C23 C25 111.0(8) . .
C19 C23 C25 111.9(7) . .
N3 C26 C27 116.4(5) . .
C28 C27 C32 118.8(7) . .
C28 C27 C26 120.4(6) . .
C32 C27 C26 120.8(8) . .
C27 C28 C29 122.3(9) . .
C28 C29 C30 116.0(11) . .
C31 C30 C29 122.2(9) . .
C30 C31 C32 121.6(9) . .
C27 C32 C31 119.0(9) . .
N3 C33 C34 117.1(6) . .
C35 C34 C39 120.0(8) . .
C35 C34 C33 122.6(7) . .
C39 C34 C33 117.3(8) . .
C36 C35 C34 117.4(11) . .
C37 C36 C35 126.6(13) . .
C38 C37 C36 117.3(10) . .
C37 C38 C39 123.8(11) . .
C34 C39 C38 114.7(11) . .
O1 C40 O2 122.2(5) . .
O1 C40 C41 121.5(5) . .
O2 C40 C41 116.3(5) . .
C40 C41 C42 118.3(5) . .
C47 C42 C43 118.2(6) . .
C47 C42 C41 119.7(6) . .
C43 C42 C41 122.0(6) . .
C44 C43 N4 122.5(7) . .
C44 C43 C42 118.4(7) . .
N4 C43 C42 119.0(6) . .
C45 C44 C43 121.2(8) . .
C46 C45 C44 120.6(7) . .
C45 C46 C47 119.3(8) . .
C42 C47 C46 122.3(8) . .
O4 C50 O3 118.5(5) . .
O4 C50 C51 121.7(5) . .
O3 C50 C51 119.8(5) . .
O4 C50 Y1 50.1(3) . 2_676
O3 C50 Y1 68.8(3) . 2_676
C51 C50 Y1 169.8(4) . 2_676
C50 C51 C52 115.9(5) . .
C53 C52 C57 120.3(7) . .
C53 C52 C51 121.3(7) . .
C57 C52 C51 118.3(6) . .
C52 C53 N5 120.2(7) . .
C52 C53 C54 117.8(9) . .
N5 C53 C54 122.0(8) . .
C55 C54 C53 121.6(9) . .
C56 C55 C54 120.4(9) . .
C55 C56 C57 119.1(10) . .
C52 C57 C56 120.8(9) . .

loop_
_geom_bond_atom_site_label_1
_geom_bond_atom_site_label_2
_geom_bond_distance
_geom_bond_site_symmetry_2
Y1 O3 2.254(4) .
Y1 O1 2.269(4) .
Y1 O2 2.276(4) 2_676
Y1 N1 2.318(4) .
Y1 O4 2.330(4) 2_676
Y1 N2 2.354(5) .
Y1 O3 2.737(4) 2_676
Y1 C1 2.822(5) .
Y1 C50 2.927(6) 2_676
Y1 Y1 3.6954(19) 2_676
O1 C40 1.259(7) .
O2 C40 1.276(6) .
O2 Y1 2.276(4) 2_676
O3 C50 1.280(6) .
O3 Y1 2.737(4) 2_676
O4 C50 1.257(7) .
O4 Y1 2.330(4) 2_676
N1 C1 1.342(7) .
N1 C14 1.434(7) .
N2 C1 1.343(7) .
N2 C2 1.444(7) .
N3 C1 1.380(7) .
N3 C33 1.453(8) .
N3 C26 1.465(8) .
N4 C43 1.408(9) .
N4 C48 1.469(10) .
N4 C49 1.480(11) .
N5 C53 1.404(10) .
N5 C58 1.489(12) .
N5 C59 1.504(11) .
C2 C7 1.408(9) .
C2 C3 1.428(9) .
C3 C4 1.384(9) .
C3 C8 1.506(10) .
C4 C5 1.351(12) .
C5 C6 1.364(12) .
C6 C7 1.403(10) .
C7 C11 1.502(10) .
C8 C9 1.541(9) .
C8 C10 1.544(9) .
C11 C13 1.523(10) .
C11 C12 1.539(10) .
C14 C15 1.366(9) .
C14 C19 1.415(9) .
C15 C16 1.408(9) .
C15 C20 1.548(9) .
C16 C17 1.408(11) .
C17 C18 1.344(11) .
C18 C19 1.396(9) .
C19 C23 1.519(10) .
C20 C22 1.506(11) .
C20 C21 1.520(10) .
C23 C24 1.504(12) .
C23 C25 1.526(11) .
C26 C27 1.483(9) .
C27 C28 1.385(11) .
C27 C32 1.390(9) .
C28 C29 1.398(12) .
C29 C30 1.415(16) .
C30 C31 1.313(14) .
C31 C32 1.397(12) .
C33 C34 1.490(10) .
C34 C35 1.397(13) .
C34 C39 1.419(11) .
C35 C36 1.329(14) .
C36 C37 1.323(14) .
C37 C38 1.315(15) .
C38 C39 1.435(14) .
C40 C41 1.494(8) .
C41 C42 1.523(8) .
C42 C47 1.372(10) .
C42 C43 1.408(9) .
C43 C44 1.386(9) .
C44 C45 1.373(12) .
C45 C46 1.345(12) .
C46 C47 1.379(10) .
C50 C51 1.466(8) .
C50 Y1 2.927(6) 2_676
C51 C52 1.531(8) .
C52 C53 1.370(10) .
C52 C57 1.372(10) .
C53 C54 1.405(11) .
C54 C55 1.354(15) .
C55 C56 1.354(15) .
C56 C57 1.393(11) .

loop_
_platon_squeeze_void_nr
_platon_squeeze_void_average_x
_platon_squeeze_void_average_y
_platon_squeeze_void_average_z
_platon_squeeze_void_volume
_platon_squeeze_void_count_electrons
_platon_squeeze_void_content
1 0.500 0.500 1.000 491 76 ' '
2 0.195 0.984 0.743 14 1 ' '
3 0.805 0.016 0.257 14 1 ' '
